data_8104307
loop_
_publ_author_name
'Hartmann, P.'

_publ_section_title
;
 A uniform description of phenakite type structures as superstructures of
 beta-Si3N4
;
_journal_name_full 'Zeitschrift fuer Kristallographie (149,1979-)'
_journal_page_first 139
_journal_page_last 143
_journal_volume 187
_journal_year 1989
_chemical_formula_sum 'Ga Ge Li O4'
_chemical_name_systematic 'Li Ga Ge O4'
_space_group_IT_number 148
_symmetry_space_group_name_Hall '-R 3'
_symmetry_space_group_name_H-M 'R -3 :H'
_cell_angle_alpha 90
_cell_angle_beta 90
_cell_angle_gamma 120
_cell_formula_units_Z 18
_cell_length_a 13.936
_cell_length_b 13.936
_cell_length_c 9.296
_cell_volume 1563.518
_citation_journal_id_ASTM ZEKRDZ
_cod_data_source_file Hartmann_ZEKRDZ_1989_1960.cif
_cod_data_source_block Ga1Ge1Li1O4
_cod_original_formula_sum 'Ga1 Ge1 Li1 O4'
_cod_database_code 8104307

loop_
_symmetry_equiv_pos_as_xyz
x,y,z
-y,x-y,z
-x+y,-x,z
-x,-y,-z
y,-x+y,-z
x-y,x,-z
x+2/3,y+1/3,z+1/3
-y+2/3,x-y+1/3,z+1/3
-x+y+2/3,-x+1/3,z+1/3
-x+2/3,-y+1/3,-z+1/3
y+2/3,-x+y+1/3,-z+1/3
x-y+2/3,x+1/3,-z+1/3
x+1/3,y+2/3,z+2/3
-y+1/3,x-y+2/3,z+2/3
-x+y+1/3,-x+2/3,z+2/3
-x+1/3,-y+2/3,-z+2/3
y+1/3,-x+y+2/3,-z+2/3
x-y+1/3,x+2/3,-z+2/3

loop_
_atom_site_label
_atom_site_type_symbol
_atom_site_fract_x
_atom_site_fract_y
_atom_site_fract_z
_atom_site_occupancy
_atom_site_U_iso_or_equiv
O2 O-2 0.2138 0.1171 0.0706 1 0.0
Ge2 Ge+4 0.2148 0.1952 0.9179 1 0.0
O4 O-2 0.2065 0.1274 0.7496 1 0.0
O3 O-2 0.2131 0.12 0.4294 1 0.0
Ga1 Ga+3 0.2121 0.1952 0.5827 1 0.0
O1 O-2 0.336 0.3376 0.2512 1 0.0
Li1 Li+1 0.2101 0.1874 0.2489 1 0.0
